data_4118018
loop_
_publ_author_name
'Sebastian Henke'
'Andreas Schneemann'
'Annika W\"utscher'
'Roland A. Fischer'

_publ_section_title
;
 Directing the Breathing Behavior of Pillared-Layered Metal-Organic
 Frameworks via a Systematic Library of Functionalized Linkers Bearing
 Flexible Substituents
;
_journal_name_full 'Journal of the American Chemical Society'
_journal_page_first 9464
_journal_page_last 9474
_journal_paper_doi 10.1021/ja302991b
_journal_volume 134
_journal_year 2012
_chemical_formula_sum 'C34 H28 N2 O12 Zn2'
_chemical_formula_weight 787.32
_chemical_name_systematic
; 
 ? 
;
_space_group_IT_number 123
_symmetry_cell_setting tetragonal
_symmetry_space_group_name_Hall '-P 4 2'
_symmetry_space_group_name_H-M 'P 4/m m m'
_atom_sites_solution_hydrogens none
_atom_sites_solution_primary direct
_atom_sites_solution_secondary difmap
_audit_creation_method SHELXL-97
_cell_angle_alpha 90.00
_cell_angle_beta 90.00
_cell_angle_gamma 90.00
_cell_formula_units_Z 1
_cell_length_a 10.898(3)
_cell_length_b 10.898(3)
_cell_length_c 9.591(4)
_cell_measurement_reflns_used 418
_cell_measurement_temperature 108(2)
_cell_measurement_theta_max 29.0241
_cell_measurement_theta_min 2.8234
_cell_volume 1139.1(6)
_computing_cell_refinement 'CrysAlisPro, Oxford Diffraction Ltd.'
_computing_data_collection 'CrysAlisPro, Oxford Diffraction Ltd.'
_computing_data_reduction 'CrysAlisPro, Oxford Diffraction Ltd.'
_computing_structure_refinement 'SHELXL-97 (Sheldrick, 1997)'
_computing_structure_solution 'SHELXS-97 (Sheldrick, 1990)'
_diffrn_ambient_temperature 108(2)
_diffrn_detector_area_resol_mean 8.4171
_diffrn_measured_fraction_theta_full 0.989
_diffrn_measured_fraction_theta_max 0.989
_diffrn_measurement_device_type 'Xcalibur, Sapphire2, large Be window'
_diffrn_measurement_method '\w scans'
_diffrn_radiation_monochromator graphite
_diffrn_radiation_source 'Enhance (Mo) X-ray Source'
_diffrn_radiation_type MoK\a
_diffrn_radiation_wavelength 0.71073
_diffrn_reflns_av_R_equivalents 0.1656
_diffrn_reflns_av_sigmaI/netI 0.0836
_diffrn_reflns_limit_h_max 12
_diffrn_reflns_limit_h_min -12
_diffrn_reflns_limit_k_max 12
_diffrn_reflns_limit_k_min -12
_diffrn_reflns_limit_l_max 10
_diffrn_reflns_limit_l_min -11
_diffrn_reflns_number 6428
_diffrn_reflns_theta_full 24.97
_diffrn_reflns_theta_max 24.97
_diffrn_reflns_theta_min 3.39
_exptl_absorpt_coefficient_mu 1.102
_exptl_absorpt_correction_T_max 0.967
_exptl_absorpt_correction_T_min 0.924
_exptl_absorpt_correction_type multi-scan
_exptl_crystal_colour colorless
_exptl_crystal_density_diffrn 1.148
_exptl_crystal_description block-shaped
_exptl_crystal_F_000 402
_exptl_crystal_size_max 0.09
_exptl_crystal_size_mid 0.06
_exptl_crystal_size_min 0.03
_platon_squeeze_details
;
;
_refine_diff_density_max 0.757
_refine_diff_density_min -0.572
_refine_diff_density_rms 0.116
_refine_ls_extinction_method none
_refine_ls_goodness_of_fit_ref 1.175
_refine_ls_hydrogen_treatment none
_refine_ls_matrix_type full
_refine_ls_number_parameters 54
_refine_ls_number_reflns 634
_refine_ls_number_restraints 20
_refine_ls_restrained_S_all 1.177
_refine_ls_R_factor_all 0.0959
_refine_ls_R_factor_gt 0.0779
_refine_ls_shift/su_max 0.000
_refine_ls_shift/su_mean 0.000
_refine_ls_structure_factor_coef Fsqd
_refine_ls_weighting_details 'calc w=1/[\s^2^(Fo^2^)+(0.1075P)^2^+1.6174P] where P=(Fo^2^+2Fc^2^)/3'
_refine_ls_weighting_scheme calc
_refine_ls_wR_factor_gt 0.1989
_refine_ls_wR_factor_ref 0.2082
_reflns_number_gt 539
_reflns_number_total 634
_reflns_threshold_expression >2sigma(I)
_cod_data_source_file ja302991b_si_006.cif
_cod_data_source_block BPY-DMOF
_cod_original_cell_volume 1139.2(6)
_cod_database_code 4118018

loop_
_symmetry_equiv_pos_as_xyz
'x, y, z'
'-x, -y, z'
'-y, x, z'
'y, -x, z'
'-x, y, -z'
'x, -y, -z'
'y, x, -z'
'-y, -x, -z'
'-x, -y, -z'
'x, y, -z'
'y, -x, -z'
'-y, x, -z'
'x, -y, z'
'-x, y, z'
'-y, -x, z'
'y, x, z'

loop_
_atom_site_label
_atom_site_type_symbol
_atom_site_fract_x
_atom_site_fract_y
_atom_site_fract_z
_atom_site_U_iso_or_equiv
_atom_site_adp_type
_atom_site_occupancy
_atom_site_symmetry_multiplicity
_atom_site_calc_flag
_atom_site_refinement_flags
C5 C 0.0902(16) 0.0902(16) 0.086(3) 0.043(6) Uani 0.38 2 d SPU
Zn1 Zn 0.0000 0.0000 0.34815(19) 0.0192(7) Uani 1 8 d S
N1 N 0.0000 0.0000 0.1338(11) 0.018(3) Uani 1 8 d S
C1 C 0.2354(10) 0.0000 0.5000 0.030(3) Uani 1 4 d S
C2 C 0.3722(11) 0.0000 0.5000 0.041(3) Uani 1 4 d SD
O1 O 0.1824(7) 0.0281(8) 0.3886(7) 0.029(3) Uani 0.50 1 d P
C3 C 0.4385(11) 0.0479(15) 0.3875(11) 0.057(5) Uani 0.50 1 d PD
C4 C 0.132(2) 0.0000 0.083(2) 0.033(5) Uani 0.38 2 d SPU
O2 O 0.382(2) 0.102(2) 0.272(2) 0.081(7) Uani 0.25 1 d PDU

loop_
_atom_site_aniso_label
_atom_site_aniso_U_11
_atom_site_aniso_U_22
_atom_site_aniso_U_33
_atom_site_aniso_U_23
_atom_site_aniso_U_13
_atom_site_aniso_U_12
C5 0.052(7) 0.052(7) 0.024(9) 0.004(5) 0.004(5) -0.022(8)
Zn1 0.0225(8) 0.0225(8) 0.0127(9) 0.000 0.000 0.000
N1 0.025(4) 0.025(4) 0.003(6) 0.000 0.000 0.000
C1 0.021(6) 0.050(8) 0.021(6) 0.000 0.000 0.000
C2 0.033(7) 0.066(9) 0.024(7) 0.000 0.000 0.000
O1 0.024(3) 0.036(9) 0.026(4) 0.004(3) 0.001(3) -0.005(4)
C3 0.036(6) 0.102(14) 0.032(7) 0.025(7) -0.007(6) 0.010(7)
C4 0.021(8) 0.054(10) 0.023(9) 0.000 0.004(7) 0.000
O2 0.079(8) 0.086(9) 0.078(8) 0.008(5) -0.001(5) 0.000(5)

loop_
_atom_type_symbol
_atom_type_description
_atom_type_scat_dispersion_real
_atom_type_scat_dispersion_imag
_atom_type_scat_source
C C 0.0033 0.0016 'International Tables Vol C Tables 4.2.6.8 and 6.1.1.4'
H H 0.0000 0.0000 'International Tables Vol C Tables 4.2.6.8 and 6.1.1.4'
N N 0.0061 0.0033 'International Tables Vol C Tables 4.2.6.8 and 6.1.1.4'
O O 0.0106 0.0060 'International Tables Vol C Tables 4.2.6.8 and 6.1.1.4'
Zn Zn 0.2839 1.4301 'International Tables Vol C Tables 4.2.6.8 and 6.1.1.4'

loop_
_geom_angle_atom_site_label_1
_geom_angle_atom_site_label_2
_geom_angle_atom_site_label_3
_geom_angle
_geom_angle_site_symmetry_1
_geom_angle_site_symmetry_3
C4 C5 C4 140(4) 3 .
C4 C5 N1 71.7(18) 3 .
C4 C5 N1 71.7(18) . .
C4 C5 C5 88.2(18) 3 10
C4 C5 C5 88.2(18) . 10
N1 C5 C5 108.2(11) . 10
C4 C5 C4 54.4(19) 3 12
C4 C5 C4 114(2) . 12
N1 C5 C4 94.5(14) . 12
C5 C5 C4 33.8(6) 10 12
C4 C5 C4 114(2) 3 10
C4 C5 C4 54.4(19) . 10
N1 C5 C4 94.5(14) . 10
C5 C5 C4 33.8(6) 10 10
C4 C5 C4 63.2(13) 12 10
C4 C5 C5 115.1(18) 3 4
C4 C5 C5 25.1(18) . 4
N1 C5 C5 47.8(3) . 4
C5 C5 C5 90.000(1) 10 4
C4 C5 C5 103.7(9) 12 4
C4 C5 C5 59.7(7) 10 4
C4 C5 C5 25.1(17) 3 3
C4 C5 C5 115.1(18) . 3
N1 C5 C5 47.8(3) . 3
C5 C5 C5 90.0 10 3
C4 C5 C5 59.7(7) 12 3
C4 C5 C5 103.7(9) 10 3
C5 C5 C5 90.0 4 3
O1 Zn1 O1 71.0(5) 16 .
O1 Zn1 O1 87.95(7) 16 13
O1 Zn1 O1 17.2(5) . 13
O1 Zn1 O1 17.2(5) 16 3
O1 Zn1 O1 87.95(7) . 3
O1 Zn1 O1 104.7(5) 13 3
O1 Zn1 O1 158.2(4) 16 15
O1 Zn1 O1 104.7(5) . 15
O1 Zn1 O1 87.95(7) 13 15
O1 Zn1 O1 152.1(4) 3 15
O1 Zn1 O1 152.1(4) 16 4
O1 Zn1 O1 87.95(7) . 4
O1 Zn1 O1 71.0(5) 13 4
O1 Zn1 O1 158.2(4) 3 4
O1 Zn1 O1 17.2(5) 15 4
O1 Zn1 O1 104.7(5) 16 2
O1 Zn1 O1 158.2(4) . 2
O1 Zn1 O1 152.1(4) 13 2
O1 Zn1 O1 87.95(7) 3 2
O1 Zn1 O1 71.0(5) 15 2
O1 Zn1 O1 87.95(7) 4 2
O1 Zn1 O1 87.95(7) 16 14
O1 Zn1 O1 152.1(4) . 14
O1 Zn1 O1 158.2(4) 13 14
O1 Zn1 O1 71.0(5) 3 14
O1 Zn1 O1 87.95(7) 15 14
O1 Zn1 O1 104.7(5) 4 14
O1 Zn1 O1 17.2(5) 2 14
O1 Zn1 N1 100.9(2) 16 .
O1 Zn1 N1 100.9(2) . .
O1 Zn1 N1 100.9(2) 13 .
O1 Zn1 N1 100.9(2) 3 .
O1 Zn1 N1 100.9(2) 15 .
O1 Zn1 N1 100.9(2) 4 .
O1 Zn1 N1 100.9(2) 2 .
O1 Zn1 N1 100.9(2) 14 .
O1 Zn1 Zn1 79.1(2) 16 9_556
O1 Zn1 Zn1 79.1(2) . 9_556
O1 Zn1 Zn1 79.1(2) 13 9_556
O1 Zn1 Zn1 79.1(2) 3 9_556
O1 Zn1 Zn1 79.1(2) 15 9_556
O1 Zn1 Zn1 79.1(2) 4 9_556
O1 Zn1 Zn1 79.1(2) 2 9_556
O1 Zn1 Zn1 79.1(2) 14 9_556
N1 Zn1 Zn1 180.0 . 9_556
C5 N1 C5 144(2) 2 .
C5 N1 C5 84.4(6) 2 4
C5 N1 C5 84.4(6) . 4
C5 N1 C5 84.4(6) 2 3
C5 N1 C5 84.4(6) . 3
C5 N1 C5 144(2) 4 3
C5 N1 C4 42.57(19) 2 2
C5 N1 C4 122.4(9) . 2
C5 N1 C4 122.4(9) 4 2
C5 N1 C4 42.57(19) 3 2
C5 N1 C4 42.57(19) 2 4
C5 N1 C4 122.4(9) . 4
C5 N1 C4 42.57(19) 4 4
C5 N1 C4 122.4(9) 3 4
C4 N1 C4 84.1(6) 2 4
C5 N1 C4 122.4(9) 2 3
C5 N1 C4 42.57(19) . 3
C5 N1 C4 122.4(9) 4 3
C5 N1 C4 42.57(19) 3 3
C4 N1 C4 84.1(6) 2 3
C4 N1 C4 142.4(19) 4 3
C5 N1 C4 122.4(9) 2 .
C5 N1 C4 42.57(19) . .
C5 N1 C4 42.57(19) 4 .
C5 N1 C4 122.4(9) 3 .
C4 N1 C4 142.4(19) 2 .
C4 N1 C4 84.1(6) 4 .
C4 N1 C4 84.1(6) 3 .
C5 N1 Zn1 108.2(11) 2 .
C5 N1 Zn1 108.2(11) . .
C5 N1 Zn1 108.2(11) 4 .
C5 N1 Zn1 108.2(11) 3 .
C4 N1 Zn1 108.8(9) 2 .
C4 N1 Zn1 108.8(9) 4 .
C4 N1 Zn1 108.8(9) 3 .
C4 N1 Zn1 108.8(9) . .
O1 C1 O1 28.3(8) 13 .
O1 C1 O1 125.1(11) 13 10_556
O1 C1 O1 117.1(10) . 10_556
O1 C1 O1 117.1(10) 13 6_556
O1 C1 O1 125.1(11) . 6_556
O1 C1 O1 28.3(8) 10_556 6_556
O1 C1 C2 117.5(6) 13 .
O1 C1 C2 117.5(6) . .
O1 C1 C2 117.5(6) 10_556 .
O1 C1 C2 117.5(6) 6_556 .
C3 C2 C3 117.9(13) 10_556 13
C3 C2 C3 43.8(14) 10_556 6_556
C3 C2 C3 100.9(13) 13 6_556
C3 C2 C3 100.9(13) 10_556 .
C3 C2 C3 43.8(14) 13 .
C3 C2 C3 117.9(13) 6_556 .
C3 C2 C1 121.1(6) 10_556 .
C3 C2 C1 121.1(6) 13 .
C3 C2 C1 121.1(6) 6_556 .
C3 C2 C1 121.1(6) . .
O1 O1 C1 75.8(4) 13 .
O1 O1 Zn1 81.4(2) 13 .
C1 O1 Zn1 124.9(6) . .
C3 C3 C3 90.000(2) 13 14_655
C3 C3 O2 114.8(12) 13 .
C3 C3 O2 116.0(11) 14_655 .
C3 C3 C2 68.1(7) 13 .
C3 C3 C2 121.1(6) 14_655 .
O2 C3 C2 122.9(14) . .
C3 C3 C3 52.1(10) 13 2_655
C3 C3 C3 37.9(10) 14_655 2_655
O2 C3 C3 127.1(11) . 2_655
C2 C3 C3 100.3(11) . 2_655
C5 C4 C5 130(4) 4 .
C5 C4 N1 65.7(17) 4 .
C5 C4 N1 65.7(17) . .
C5 C4 C4 91.8(18) 4 10
C5 C4 C4 91.8(18) . 10
N1 C4 C4 108.8(9) . 10
C5 C4 C5 58(2) 4 11
C5 C4 C5 112(2) . 11
N1 C4 C5 92.5(12) . 11
C4 C4 C5 33.8(6) 10 11
C5 C4 C5 112(2) 4 10
C5 C4 C5 58(2) . 10
N1 C4 C5 92.5(12) . 10
C4 C4 C5 33.8(6) 10 10
C5 C4 C5 60.6(14) 11 10

loop_
_geom_bond_atom_site_label_1
_geom_bond_atom_site_label_2
_geom_bond_distance
_geom_bond_site_symmetry_2
C5 C4 1.086(12) 3
C5 C4 1.086(12) .
C5 N1 1.46(2) .
C5 C5 1.65(5) 10
C5 C4 1.95(3) 12
C5 C4 1.95(3) 10
C5 C5 1.97(4) 4
C5 C5 1.97(4) 3
Zn1 O1 2.049(7) 16
Zn1 O1 2.049(7) .
Zn1 O1 2.049(7) 13
Zn1 O1 2.049(7) 3
Zn1 O1 2.049(7) 15
Zn1 O1 2.049(7) 4
Zn1 O1 2.049(7) 2
Zn1 O1 2.049(7) 14
Zn1 N1 2.056(11) .
Zn1 Zn1 2.913(4) 9_556
N1 C5 1.46(2) 2
N1 C5 1.46(2) 4
N1 C5 1.46(2) 3
N1 C4 1.52(2) 2
N1 C4 1.52(2) 4
N1 C4 1.52(2) 3
N1 C4 1.52(2) .
C1 O1 1.253(8) 13
C1 O1 1.253(8) .
C1 O1 1.253(8) 10_556
C1 O1 1.253(8) 6_556
C1 C2 1.491(16) .
C2 C3 1.399(8) 10_556
C2 C3 1.399(8) 13
C2 C3 1.399(8) 6_556
C2 C3 1.399(8) .
O1 O1 0.613(16) 13
C3 C3 1.04(3) 13
C3 C3 1.34(2) 14_655
C3 O2 1.399(17) .
C3 C3 1.70(3) 2_655
C4 C5 1.086(12) 4
C4 C4 1.58(4) 10
C4 C5 1.95(3) 11
C4 C5 1.95(3) 10

loop_
_platon_squeeze_void_nr
_platon_squeeze_void_average_x
_platon_squeeze_void_average_y
_platon_squeeze_void_average_z
_platon_squeeze_void_volume
_platon_squeeze_void_count_electrons
_platon_squeeze_void_content
1 -0.028 0.492 -0.013 501 98 ' '
